data_2009334
loop_
_publ_author_name
'Panneerselvam, Kaliyamoorthy'
'Lu, Tian-Huey'
'Chi, Ta-Yung'
'Tung, Shu-Fang'
'Chung, Chung-Sun'

_publ_section_title
;[(5<i>RS</i>,9<i>SR</i>)-4,8-Diazaundecane-1,11-diamine](perchlorato-<i>O</i>,<i>O</i>')copper(II)
 perchlorate
;
_journal_issue 12
_journal_name_full 'Acta Crystallographica Section C'
_journal_page_first IUC9900172
_journal_paper_doi 10.1107/S0108270199098339
_journal_volume 55
_journal_year 1999
_chemical_formula_iupac '[Cu (Cl O4) (C9 H24 N4)] (Cl O4)'
_chemical_formula_sum 'C9 H24 Cl2 Cu N4 O8'
_chemical_formula_weight 450.76
_chemical_name_systematic
;
Perchlorato[(5RS,9SR)-1,5,9,13-tetraazatridecane]copper(II) perchlorate
;
_space_group_IT_number 61
_symmetry_cell_setting orthorhombic
_symmetry_space_group_name_Hall '-P 2ac 2ab'
_symmetry_space_group_name_H-M 'P b c a'
_audit_creation_method SHELXL-97
_cell_angle_alpha 90.00
_cell_angle_beta 90.00
_cell_angle_gamma 90.00
_cell_formula_units_Z 8
_cell_length_a 15.758(3)
_cell_length_b 15.306(2)
_cell_length_c 14.496(2)
_cell_measurement_reflns_used 25
_cell_measurement_temperature 293(2)
_cell_measurement_theta_max 14.85
_cell_measurement_theta_min 7.34
_cell_volume 3496.3(9)
_computing_cell_refinement 'CAD-4 software (Enraf-Nonius, 1989)'
_computing_data_collection 'CAD-4 software (Enraf-Nonius, 1989)'
_computing_data_reduction 'NRCVAX (Gabe et al., 1989)'
_computing_molecular_graphics 'NRCVAX (Gabe et al., 1989)'
_computing_publication_material 'SHELXL97 (Sheldrick, 1997)'
_computing_structure_refinement 'SHELXL97 (Sheldrick, 1997)'
_computing_structure_solution 'SHELXS97 (Sheldrick, 1990)'
_diffrn_ambient_temperature 293(2)
_diffrn_measured_fraction_theta_full 0.999
_diffrn_measured_fraction_theta_max 0.999
_diffrn_measurement_device_type 'Enraf-Nonius CAD-4'
_diffrn_measurement_method \w/2\q
_diffrn_radiation_monochromator graphite
_diffrn_radiation_source 'fine-focus sealed tube'
_diffrn_radiation_type MoK\a
_diffrn_radiation_wavelength 0.71073
_diffrn_reflns_av_sigmaI/netI 0.1006
_diffrn_reflns_limit_h_max 20
_diffrn_reflns_limit_h_min 0
_diffrn_reflns_limit_k_max 19
_diffrn_reflns_limit_k_min 0
_diffrn_reflns_limit_l_max 18
_diffrn_reflns_limit_l_min 0
_diffrn_reflns_number 4003
_diffrn_reflns_theta_full 27.47
_diffrn_reflns_theta_max 27.47
_diffrn_reflns_theta_min 2.33
_diffrn_standards_decay_% 1
_diffrn_standards_interval_time 60
_diffrn_standards_number 3
_exptl_absorpt_coefficient_mu 1.60
_exptl_absorpt_correction_T_max 0.883
_exptl_absorpt_correction_T_min 0.753
_exptl_absorpt_correction_type '\y scan'
_exptl_absorpt_process_details '(North et al., 1968)'
_exptl_crystal_colour 'Dark blue'
_exptl_crystal_density_diffrn 1.71
_exptl_crystal_density_method 'not measured'
_exptl_crystal_description rhombohedron
_exptl_crystal_F_000 1864
_exptl_crystal_size_max 0.19
_exptl_crystal_size_mid 0.10
_exptl_crystal_size_min 0.08
_refine_diff_density_max 0.65
_refine_diff_density_min -0.52
_refine_ls_extinction_method none
_refine_ls_goodness_of_fit_ref 0.955
_refine_ls_hydrogen_treatment constr
_refine_ls_matrix_type full
_refine_ls_number_parameters 218
_refine_ls_number_reflns 4003
_refine_ls_number_restraints 0
_refine_ls_restrained_S_all 0.955
_refine_ls_R_factor_all 0.165
_refine_ls_R_factor_gt 0.058
_refine_ls_shift/su_max 0.001
_refine_ls_shift/su_mean 0.000
_refine_ls_structure_factor_coef Fsqd
_refine_ls_weighting_details 'calc w = 1/[\s^2^(Fo^2^)+(0.0824P)^2^] where P = (Fo^2^+2Fc^2^)/3'
_refine_ls_weighting_scheme calc
_refine_ls_wR_factor_ref 0.164
_reflns_number_gt 1900
_reflns_number_total 4003
_reflns_threshold_expression I>2\s(I)
_cod_data_source_file qb0141.cif
_cod_data_source_block I
_cod_database_code 2009334
_cod_database_fobs_code 2009334

loop_
_symmetry_equiv_pos_as_xyz
'x, y, z'
'1/2-x, -y, 1/2+z'
'-x, 1/2+y, 1/2-z'
'1/2+x, 1/2-y, -z'
'-x, -y, -z'
'1/2+x, y, 1/2-z'
'x, 1/2-y, 1/2+z'
'1/2-x, 1/2+y, z'

loop_
_atom_site_label
_atom_site_fract_x
_atom_site_fract_y
_atom_site_fract_z
_atom_site_U_iso_or_equiv
_atom_site_adp_type
_atom_site_calc_flag
_atom_site_refinement_flags
_atom_site_occupancy
_atom_site_disorder_assembly
_atom_site_disorder_group
_atom_site_type_symbol
Cu1 0.56005(4) 0.25781(3) 0.13839(4) 0.0327(2) Uani d . 1 . . Cu
N1 0.4359(3) 0.2233(3) 0.1449(4) 0.0514(12) Uani d . 1 . . N
HAN1 0.4207 0.2269 0.2046 0.062 Uiso calc R 1 . . H
HBN1 0.4067 0.2651 0.1149 0.062 Uiso calc R 1 . . H
N2 0.6002(3) 0.1304(3) 0.1490(3) 0.0471(12) Uani d . 1 . . N
HN2 0.5991 0.1207 0.2109 0.057 Uiso calc R 1 . . H
N3 0.6766(3) 0.3145(3) 0.1227(3) 0.0414(11) Uani d . 1 . . N
HN3 0.6896 0.3359 0.1795 0.050 Uiso calc R 1 . . H
N4 0.5207(3) 0.3794(3) 0.1773(3) 0.0475(12) Uani d . 1 . . N
HAN4 0.4653 0.3767 0.1919 0.057 Uiso calc R 1 . . H
HBN4 0.5491 0.3949 0.2286 0.057 Uiso calc R 1 . . H
C1 0.4041(4) 0.1394(4) 0.1108(5) 0.0624(18) Uani d . 1 . . C
H1A 0.4055 0.1395 0.0439 0.075 Uiso calc R 1 . . H
H1B 0.3456 0.1322 0.1300 0.075 Uiso calc R 1 . . H
C2 0.4551(5) 0.0647(4) 0.1458(5) 0.0676(19) Uani d . 1 . . C
H2A 0.4272 0.0109 0.1276 0.081 Uiso calc R 1 . . H
H2B 0.4552 0.0668 0.2127 0.081 Uiso calc R 1 . . H
C3 0.5447(5) 0.0617(4) 0.1132(5) 0.067(2) Uani d . 1 . . C
H3A 0.5686 0.0055 0.1301 0.080 Uiso calc R 1 . . H
H3B 0.5447 0.0651 0.0464 0.080 Uiso calc R 1 . . H
C4 0.6878(4) 0.1095(4) 0.1243(5) 0.0652(19) Uani d . 1 . . C
H4A 0.6916 0.1037 0.0578 0.078 Uiso calc R 1 . . H
H4B 0.7025 0.0535 0.1512 0.078 Uiso calc R 1 . . H
C5 0.7512(4) 0.1763(4) 0.1555(6) 0.069(2) Uani d . 1 . . C
H5A 0.8076 0.1511 0.1524 0.083 Uiso calc R 1 . . H
H5B 0.7399 0.1913 0.2194 0.083 Uiso calc R 1 . . H
C6 0.7491(4) 0.2581(4) 0.0983(5) 0.0610(18) Uani d . 1 . . C
H6A 0.8015 0.2903 0.1074 0.073 Uiso calc R 1 . . H
H6B 0.7454 0.2424 0.0336 0.073 Uiso calc R 1 . . H
C7 0.6769(4) 0.3927(4) 0.0607(4) 0.0538(16) Uani d . 1 . . C
H7A 0.7349 0.4124 0.0528 0.065 Uiso calc R 1 . . H
H7B 0.6557 0.3755 0.0005 0.065 Uiso calc R 1 . . H
C8 0.6252(5) 0.4663(4) 0.0953(4) 0.0569(18) Uani d . 1 . . C
H8A 0.6313 0.5149 0.0528 0.068 Uiso calc R 1 . . H
H8B 0.6482 0.4848 0.1542 0.068 Uiso calc R 1 . . H
C9 0.5325(4) 0.4482(4) 0.1076(4) 0.0533(17) Uani d . 1 . . C
H9A 0.5036 0.5010 0.1270 0.064 Uiso calc R 1 . . H
H9B 0.5081 0.4295 0.0493 0.064 Uiso calc R 1 . . H
Cl1 0.52000(11) 0.25105(12) -0.10835(10) 0.0555(4) Uani d . 1 . . Cl
O1 0.5629(4) 0.2374(4) -0.0266(4) 0.119(2) Uani d . 1 . . O
O2 0.4737(4) 0.1776(4) -0.1344(4) 0.115(2) Uani d . 1 . . O
O3 0.5796(5) 0.2702(5) -0.1758(5) 0.140(3) Uani d . 1 . . O
O4 0.4651(7) 0.3161(6) -0.0895(11) 0.251(7) Uani d . 1 . . O
Cl2 0.28432(12) 0.42840(13) 0.16148(12) 0.0658(5) Uani d . 1 . . Cl
O5 0.3280(4) 0.3954(4) 0.2398(4) 0.121(2) Uani d . 1 . . O
O6 0.3175(4) 0.3841(4) 0.0857(4) 0.111(2) Uani d . 1 . . O
O7 0.2003(4) 0.4141(7) 0.1822(6) 0.175(4) Uani d . 1 . . O
O8 0.3033(9) 0.5123(5) 0.1531(6) 0.219(5) Uani d . 1 . . O

loop_
_atom_site_aniso_label
_atom_site_aniso_U_11
_atom_site_aniso_U_22
_atom_site_aniso_U_33
_atom_site_aniso_U_12
_atom_site_aniso_U_13
_atom_site_aniso_U_23
Cu1 0.0338(3) 0.0293(3) 0.0349(3) -0.0013(3) 0.0013(3) 0.0023(3)
N1 0.038(3) 0.051(3) 0.065(3) -0.004(2) 0.003(3) 0.000(2)
N2 0.053(3) 0.035(2) 0.053(3) 0.005(2) -0.002(3) -0.004(2)
N3 0.042(3) 0.040(3) 0.042(3) -0.006(2) 0.002(2) -0.003(2)
N4 0.052(3) 0.038(3) 0.052(3) 0.004(2) 0.013(3) 0.006(2)
C1 0.043(4) 0.069(5) 0.075(5) -0.022(3) -0.003(3) -0.001(4)
C2 0.075(5) 0.048(3) 0.079(5) -0.029(4) 0.000(4) 0.008(4)
C3 0.071(5) 0.038(3) 0.091(5) -0.007(3) -0.007(4) -0.007(3)
C4 0.060(4) 0.043(3) 0.093(5) 0.012(3) 0.013(4) -0.007(3)
C5 0.042(3) 0.059(4) 0.107(5) 0.010(3) -0.012(4) 0.003(4)
C6 0.040(3) 0.054(4) 0.089(5) 0.000(3) 0.013(3) -0.010(4)
C7 0.056(4) 0.048(4) 0.057(4) -0.018(3) 0.014(3) 0.011(3)
C8 0.078(5) 0.033(3) 0.060(4) -0.008(3) -0.006(3) 0.015(3)
C9 0.066(4) 0.037(3) 0.057(4) 0.006(3) -0.005(3) 0.008(3)
Cl1 0.0675(9) 0.0593(9) 0.0396(7) -0.0104(11) -0.0069(7) 0.0020(7)
O1 0.156(6) 0.162(6) 0.040(3) -0.048(5) -0.025(3) 0.024(3)
O2 0.132(5) 0.123(5) 0.089(4) -0.066(4) 0.032(4) -0.053(4)
O3 0.151(6) 0.200(8) 0.071(4) -0.099(6) 0.009(4) 0.028(4)
O4 0.151(8) 0.100(6) 0.50(2) 0.026(6) -0.056(11) -0.082(9)
Cl2 0.0636(11) 0.0741(12) 0.0597(10) 0.0243(9) 0.0157(8) 0.0165(9)
O5 0.107(5) 0.181(6) 0.076(4) 0.043(5) -0.012(4) 0.024(4)
O6 0.131(6) 0.128(5) 0.073(4) 0.018(5) 0.012(4) -0.012(4)
O7 0.070(4) 0.287(12) 0.168(8) 0.035(6) 0.020(5) 0.077(7)
O8 0.397(16) 0.090(5) 0.170(7) 0.021(7) 0.132(9) 0.044(5)

loop_
_atom_type_symbol
_atom_type_description
_atom_type_scat_dispersion_real
_atom_type_scat_dispersion_imag
_atom_type_scat_source
C C 0.0033 0.0016 'International Tables Vol C Tables 4.2.6.8 and 6.1.1.4'
H H 0.0000 0.0000 'International Tables Vol C Tables 4.2.6.8 and 6.1.1.4'
O O 0.0106 0.0060 'International Tables Vol C Tables 4.2.6.8 and 6.1.1.4'
N N 0.0061 0.0033 'International Tables Vol C Tables 4.2.6.8 and 6.1.1.4'
Cu Cu 0.3201 1.2651 'International Tables Vol C Tables 4.2.6.8 and 6.1.1.4'
Cl Cl 0.1484 0.1585 'International Tables Vol C Tables 4.2.6.8 and 6.1.1.4'

loop_
_geom_angle_atom_site_label_1
_geom_angle_atom_site_label_2
_geom_angle_atom_site_label_3
_geom_angle_site_symmetry_3
_geom_angle
_geom_angle_publ_flag
N1 Cu1 N4 . 86.1(2) yes
N1 Cu1 N3 . 169.2(2) yes
N4 Cu1 N3 . 85.2(2) yes
N1 Cu1 N2 . 92.7(2) yes
N4 Cu1 N2 . 159.7(2) yes
N3 Cu1 N2 . 97.7(2) yes
N1 Cu1 O1 . 91.7(2) yes
N4 Cu1 O1 . 113.4(2) yes
N3 Cu1 O1 . 85.9(2) yes
N2 Cu1 O1 . 86.9(2) yes
N1 Cu1 O3 7_555 91.3(2) yes
N2 Cu1 O3 7_555 75.2(2) yes
N3 Cu1 O3 7_555 94.3(2) yes
N4 Cu1 O3 7_555 84.6(2) yes
O1 Cu1 O3 7_555 161.9(2) yes
C1 N1 Cu1 . 122.9(4) no
C1 N1 HAN1 . 106.6 no
Cu1 N1 HAN1 . 106.6 no
C1 N1 HBN1 . 106.6 no
Cu1 N1 HBN1 . 106.6 no
HAN1 N1 HBN1 . 106.6 no
C4 N2 C3 . 108.7(5) no
C4 N2 Cu1 . 118.7(4) no
C3 N2 Cu1 . 118.2(4) no
C4 N2 HN2 . 102.9 no
C3 N2 HN2 . 102.9 no
Cu1 N2 HN2 . 102.9 no
C6 N3 C7 . 108.8(5) no
C6 N3 Cu1 . 118.3(4) no
C7 N3 Cu1 . 114.1(4) no
C6 N3 HN3 . 104.7 no
C7 N3 HN3 . 104.7 no
Cu1 N3 HN3 . 104.7 no
C9 N4 Cu1 . 115.1(4) no
C9 N4 HAN4 . 108.5 no
Cu1 N4 HAN4 . 108.5 no
C9 N4 HBN4 . 108.5 no
Cu1 N4 HBN4 . 108.5 no
HAN4 N4 HBN4 . 107.5 no
N1 C1 C2 . 112.0(5) no
N1 C1 H1A . 109.2 no
C2 C1 H1A . 109.2 no
N1 C1 H1B . 109.2 no
C2 C1 H1B . 109.2 no
H1A C1 H1B . 107.9 no
C1 C2 C3 . 115.3(5) no
C1 C2 H2A . 108.4 no
C3 C2 H2A . 108.4 no
C1 C2 H2B . 108.4 no
C3 C2 H2B . 108.4 no
H2A C2 H2B . 107.5 no
N2 C3 C2 . 115.6(5) no
N2 C3 H3A . 108.4 no
C2 C3 H3A . 108.4 no
N2 C3 H3B . 108.4 no
C2 C3 H3B . 108.4 no
H3A C3 H3B . 107.5 no
N2 C4 C5 . 114.0(5) no
N2 C4 H4A . 108.7 no
C5 C4 H4A . 108.7 no
N2 C4 H4B . 108.7 no
C5 C4 H4B . 108.7 no
H4A C4 H4B . 107.6 no
C4 C5 C6 . 112.8(6) no
C4 C5 H5A . 109.0 no
C6 C5 H5A . 109.0 no
C4 C5 H5B . 109.0 no
C6 C5 H5B . 109.0 no
H5A C5 H5B . 107.8 no
N3 C6 C5 . 111.9(5) no
N3 C6 H6A . 109.2 no
C5 C6 H6A . 109.2 no
N3 C6 H6B . 109.2 no
C5 C6 H6B . 109.2 no
H6A C6 H6B . 107.9 no
C8 C7 N3 . 113.9(5) no
C8 C7 H7A . 108.8 no
N3 C7 H7A . 108.8 no
C8 C7 H7B . 108.8 no
N3 C7 H7B . 108.8 no
H7A C7 H7B . 107.7 no
C7 C8 C9 . 115.8(5) no
C7 C8 H8A . 108.3 no
C9 C8 H8A . 108.3 no
C7 C8 H8B . 108.3 no
C9 C8 H8B . 108.3 no
H8A C8 H8B . 107.4 no
N4 C9 C8 . 109.7(5) no
N4 C9 H9A . 109.7 no
C8 C9 H9A . 109.7 no
N4 C9 H9B . 109.7 no
C8 C9 H9B . 109.7 no
H9A C9 H9B . 108.2 no
O4 Cl1 O1 . 104.6(6) no
O4 Cl1 O3 . 115.0(7) no
O1 Cl1 O3 . 107.7(4) no
O4 Cl1 O2 . 108.4(6) no
O1 Cl1 O2 . 111.5(4) no
O3 Cl1 O2 . 109.5(4) no
O8 Cl2 O7 . 113.1(7) no
O8 Cl2 O6 . 108.4(5) no
O7 Cl2 O6 . 117.1(5) no
O8 Cl2 O5 . 108.0(6) no
O7 Cl2 O5 . 103.6(4) no
O6 Cl2 O5 . 106.0(4) no

loop_
_geom_bond_atom_site_label_1
_geom_bond_atom_site_label_2
_geom_bond_site_symmetry_2
_geom_bond_distance
_geom_bond_publ_flag
Cu1 N1 . 2.028(5) yes
Cu1 N4 . 2.041(4) yes
Cu1 N3 . 2.044(5) yes
Cu1 N2 . 2.056(4) yes
Cu1 O1 . 2.413(5) yes
Cu1 O3 7_555 2.745(7) yes
N1 C1 . 1.464(7) no
N1 HAN1 . 0.9000 no
N1 HBN1 . 0.9000 no
N2 C4 . 1.462(8) no
N2 C3 . 1.463(8) no
N2 HN2 . 0.9100 no
N3 C6 . 1.475(7) no
N3 C7 . 1.497(7) no
N3 HN3 . 0.9100 no
N4 C9 . 1.471(7) no
N4 HAN4 . 0.9000 no
N4 HBN4 . 0.9000 no
C1 C2 . 1.487(9) no
C1 H1A . 0.9700 no
C1 H1B . 0.9700 no
C2 C3 . 1.489(10) no
C2 H2A . 0.9700 no
C2 H2B . 0.9700 no
C3 H3A . 0.9700 no
C3 H3B . 0.9700 no
C4 C5 . 1.500(9) no
C4 H4A . 0.9700 no
C4 H4B . 0.9700 no
C5 C6 . 1.501(9) no
C5 H5A . 0.9700 no
C5 H5B . 0.9700 no
C6 H6A . 0.9700 no
C6 H6B . 0.9700 no
C7 C8 . 1.479(8) no
C7 H7A . 0.9700 no
C7 H7B . 0.9700 no
C8 C9 . 1.498(9) no
C8 H8A . 0.9700 no
C8 H8B . 0.9700 no
C9 H9A . 0.9700 no
C9 H9B . 0.9700 no
Cl1 O4 . 1.347(9) no
Cl1 O1 . 1.380(6) no
Cl1 O3 . 1.387(7) no
Cl1 O2 . 1.392(5) no
Cl2 O8 . 1.325(8) no
Cl2 O7 . 1.376(7) no
Cl2 O6 . 1.392(6) no
Cl2 O5 . 1.421(5) no

loop_
_geom_hbond_atom_site_label_D
_geom_hbond_atom_site_label_H
_geom_hbond_atom_site_label_A
_geom_hbond_site_symmetry_A
_geom_hbond_distance_DH
_geom_hbond_distance_HA
_geom_hbond_distance_DA
_geom_hbond_angle_DHA
_geom_hbond_publ_flag
N1 HBN1 O6 . 0.90 2.34 3.205(8) 161.4 yes
N2 HN2 O3 7_555 0.91 2.36 2.979(8) 125.0 yes
N3 HN3 O7 6_555 0.91 2.34 3.235(8) 167.4 yes
N4 HAN4 O5 . 0.90 2.29 3.179(8) 169.2 yes
N4 HBN4 O2 7_555 0.90 2.57 2.960(8) 107.2 yes

loop_
_geom_torsion_atom_site_label_1
_geom_torsion_atom_site_label_2
_geom_torsion_atom_site_label_3
_geom_torsion_atom_site_label_4
_geom_torsion
_geom_torsion_publ_flag
Cu1 N1 C1 C2 49.2(7) no
N1 C1 C2 C3 -65.2(8) no
C1 C2 C3 N2 68.8(8) no
C2 C3 N2 Cu1 -51.0(7) no
C3 N2 Cu1 N1 29.2(5) no
N2 Cu1 N1 C1 -30.0(5) no
Cu1 N2 C4 C5 39.9(7) no
N2 C4 C5 C6 -74.4(8) no
C4 C5 C6 N3 77.2(8) no
C5 C6 N3 Cu1 -45.5(7) no
C6 N3 Cu1 N2 15.8(4) no
N3 Cu1 N2 C4 -12.8(5) no
Cu1 N3 C7 C8 63.3(6) no
N3 C7 C8 C9 -61.0(7) no
C7 C8 C9 N4 62.6(7) no
C8 C9 N4 Cu1 -69.2(6) no
C9 N4 Cu1 N3 59.5(4) no
N4 Cu1 N3 C7 -54.5(4) no
